data_7050069
loop_
_publ_author_name
'Antoniadis, Constantinos D.'
'Hadjikakou, Sotiris K.'
'Hadjiliadis, Nick'
'Kubicki, Maciej'
'Butler, Ian S.'

_publ_section_title
;
 Synthesis, X-ray characterization and study of new ionic complexes of
 2-pyridone, obtained by oxidation with I2
;
_journal_issue 5
_journal_name_full 'New Journal of Chemistry'
_journal_page_first 714
_journal_paper_doi 10.1039/b417828a
_journal_volume 29
_journal_year 2005
_chemical_formula_moiety 'C10 H11 N2 O2, 2(C5 H5 N O), I3'
_chemical_formula_sum 'C20 H21 I3 N4 O4'
_chemical_formula_weight 762.11
_chemical_name_common 'tris(2-hydroxypyridine)-2-hydroxypyridinium triiodide'
_chemical_name_systematic
;
tris(2-hydroxypyridine)-2-hydroxypyridinium triiodide
;
_space_group_IT_number 15
_symmetry_cell_setting monoclinic
_symmetry_space_group_name_Hall '-C 2yc'
_symmetry_space_group_name_H-M 'C 1 2/c 1'
_atom_sites_solution_hydrogens geom
_atom_sites_solution_primary direct
_atom_sites_solution_secondary difmap
_audit_creation_method SHELXL-97
_cell_angle_alpha 90.00
_cell_angle_beta 99.635(7)
_cell_angle_gamma 90.00
_cell_formula_units_Z 4
_cell_length_a 14.0652(11)
_cell_length_b 15.6176(14)
_cell_length_c 11.5015(11)
_cell_measurement_reflns_used 2983
_cell_measurement_temperature 120(1)
_cell_measurement_theta_max 20
_cell_measurement_theta_min 3
_cell_volume 2490.8(4)
_computing_cell_refinement 'CrysAlisCCD v.169 (Oxford Diffraction, 2002a)'
_computing_data_collection 'CrysAlisCCD v.169 (Oxford Diffraction, 2002a)'
_computing_data_reduction 'CrysAlisRed v.169 (Oxford Diffraction, 2002b)'
_computing_structure_refinement 'SHELXL-97 (Sheldrick, 1997)'
_computing_structure_solution 'SHELXS-97 (Sheldrick, 1990)'
_diffrn_ambient_temperature 120(1)
_diffrn_measured_fraction_theta_full 0.987
_diffrn_measured_fraction_theta_max 0.910
_diffrn_measurement_device_type 'KUMA KM4CCD four-circle diffractometer'
_diffrn_measurement_method '\w scan'
_diffrn_radiation_monochromator graphite
_diffrn_radiation_source 'fine-focus sealed tube'
_diffrn_radiation_type MoK\a
_diffrn_radiation_wavelength 0.71073
_diffrn_reflns_av_R_equivalents 0.0702
_diffrn_reflns_av_sigmaI/netI 0.0779
_diffrn_reflns_limit_h_max 18
_diffrn_reflns_limit_h_min -19
_diffrn_reflns_limit_k_max 21
_diffrn_reflns_limit_k_min -21
_diffrn_reflns_limit_l_max 15
_diffrn_reflns_limit_l_min -12
_diffrn_reflns_number 8005
_diffrn_reflns_theta_full 25.00
_diffrn_reflns_theta_max 29.35
_diffrn_reflns_theta_min 2.94
_exptl_absorpt_coefficient_mu 3.797
_exptl_absorpt_correction_T_max 0.827
_exptl_absorpt_correction_T_min 0.529
_exptl_absorpt_correction_type multi-scan
_exptl_absorpt_process_details 'SORTAV (Blessing, 1989)'
_exptl_crystal_colour black
_exptl_crystal_density_diffrn 2.032
_exptl_crystal_density_method 'not measured'
_exptl_crystal_description block
_exptl_crystal_F_000 1440
_exptl_crystal_size_max 0.3
_exptl_crystal_size_mid 0.1
_exptl_crystal_size_min 0.05
_refine_diff_density_max 1.178
_refine_diff_density_min -1.816
_refine_diff_density_rms 0.238
_refine_ls_extinction_method none
_refine_ls_goodness_of_fit_ref 0.942
_refine_ls_hydrogen_treatment constr
_refine_ls_matrix_type full
_refine_ls_number_parameters 142
_refine_ls_number_reflns 3130
_refine_ls_number_restraints 0
_refine_ls_restrained_S_all 0.942
_refine_ls_R_factor_all 0.0703
_refine_ls_R_factor_gt 0.0467
_refine_ls_shift/su_max 0.000
_refine_ls_shift/su_mean 0.000
_refine_ls_structure_factor_coef Fsqd
_refine_ls_weighting_details 'calc w=1/[\s^2^(Fo^2^)+(0.0200P)^2^+0.0000P] where P=(Fo^2^+2Fc^2^)/3'
_refine_ls_weighting_scheme calc
_refine_ls_wR_factor_gt 0.0970
_refine_ls_wR_factor_ref 0.1059
_reflns_number_gt 2150
_reflns_number_total 3130
_reflns_threshold_expression >2sigma(I)
_cod_data_source_file b417828a.txt
_cod_data_source_block 1
_cod_original_sg_symbol_H-M C2/c
_cod_database_code 7050069

loop_
_symmetry_equiv_pos_as_xyz
'x, y, z'
'-x, y, -z+1/2'
'x+1/2, y+1/2, z'
'-x+1/2, y+1/2, -z+1/2'
'-x, -y, -z'
'x, -y, z-1/2'
'-x+1/2, -y+1/2, -z'
'x+1/2, -y+1/2, z-1/2'

loop_
_atom_site_label
_atom_site_type_symbol
_atom_site_fract_x
_atom_site_fract_y
_atom_site_fract_z
_atom_site_U_iso_or_equiv
_atom_site_adp_type
_atom_site_occupancy
_atom_site_symmetry_multiplicity
_atom_site_calc_flag
_atom_site_refinement_flags
_atom_site_disorder_assembly
_atom_site_disorder_group
I1 I 0.5000 0.5000 0.5000 0.02633(15) Uani 1 2 d S . .
I2 I 0.49688(3) 0.68493(3) 0.53228(4) 0.03340(14) Uani 1 1 d . . .
N1A N 0.6779(3) 0.8653(3) 0.5920(4) 0.0234(10) Uani 1 1 d . . .
H1A H 0.6503 0.8873 0.5243 0.028 Uiso 1 1 calc R . .
C2A C 0.6256(4) 0.8611(3) 0.6816(4) 0.0205(11) Uani 1 1 d . . .
O2A O 0.5399(3) 0.8913(2) 0.6632(3) 0.0235(8) Uani 1 1 d . . .
H2A H 0.5146 0.8844 0.7238 0.028 Uiso 0.50 1 calc PR . .
C3A C 0.6722(4) 0.8224(3) 0.7875(5) 0.0245(12) Uani 1 1 d . . .
H3A H 0.6383 0.8150 0.8516 0.029 Uiso 1 1 calc R . .
C4A C 0.7653(4) 0.7957(4) 0.7974(5) 0.0291(13) Uani 1 1 d . . .
H4A H 0.7965 0.7717 0.8697 0.035 Uiso 1 1 calc R . .
C5A C 0.8157(4) 0.8032(4) 0.7031(5) 0.0331(14) Uani 1 1 d . . .
H5A H 0.8807 0.7846 0.7101 0.040 Uiso 1 1 calc R . .
C6A C 0.7692(4) 0.8375(4) 0.6014(5) 0.0277(13) Uani 1 1 d . . .
H6A H 0.8016 0.8421 0.5356 0.033 Uiso 1 1 calc R . .
N1B N 0.5989(3) 0.9182(3) 0.1694(3) 0.0214(10) Uani 1 1 d . . .
H1B H 0.5357 0.9139 0.1596 0.026 Uiso 1 1 calc R . .
C2B C 0.6496(4) 0.9241(3) 0.2816(4) 0.0233(12) Uani 1 1 d . . .
O2B O 0.6014(3) 0.9207(3) 0.3668(3) 0.0268(9) Uani 1 1 d . . .
C3B C 0.7504(4) 0.9324(4) 0.2926(5) 0.0254(12) Uani 1 1 d . . .
H3B H 0.7882 0.9390 0.3686 0.031 Uiso 1 1 calc R . .
C4B C 0.7945(4) 0.9310(4) 0.1959(5) 0.0275(12) Uani 1 1 d . . .
H4B H 0.8628 0.9343 0.2053 0.033 Uiso 1 1 calc R . .
C5B C 0.7396(4) 0.9247(4) 0.0821(5) 0.0284(13) Uani 1 1 d . . .
H5B H 0.7699 0.9247 0.0142 0.034 Uiso 1 1 calc R . .
C6B C 0.6429(4) 0.9188(4) 0.0717(4) 0.0252(12) Uani 1 1 d . . .
H6B H 0.6048 0.9149 -0.0045 0.030 Uiso 1 1 calc R . .

loop_
_atom_site_aniso_label
_atom_site_aniso_U_11
_atom_site_aniso_U_22
_atom_site_aniso_U_33
_atom_site_aniso_U_23
_atom_site_aniso_U_13
_atom_site_aniso_U_12
I1 0.0187(3) 0.0302(3) 0.0297(3) -0.0103(2) 0.00294(19) -0.0017(2)
I2 0.0252(2) 0.0296(2) 0.0456(3) -0.01160(16) 0.00651(16) -0.00179(17)
N1A 0.024(2) 0.031(3) 0.017(2) 0.0019(19) 0.0054(17) -0.003(2)
C2A 0.019(3) 0.020(3) 0.022(3) -0.003(2) 0.002(2) -0.006(2)
O2A 0.022(2) 0.029(2) 0.0184(18) 0.0002(14) 0.0023(14) -0.0023(16)
C3A 0.028(3) 0.026(3) 0.018(3) 0.004(2) 0.002(2) 0.000(2)
C4A 0.030(3) 0.033(3) 0.023(3) 0.007(2) 0.000(2) 0.003(3)
C5A 0.026(3) 0.036(4) 0.036(3) 0.004(3) 0.001(2) 0.003(3)
C6A 0.022(3) 0.035(3) 0.028(3) 0.002(2) 0.008(2) -0.002(2)
N1B 0.017(2) 0.032(3) 0.015(2) 0.0019(17) -0.0001(17) 0.0001(19)
C2B 0.026(3) 0.025(3) 0.017(3) -0.001(2) 0.000(2) 0.000(2)
O2B 0.020(2) 0.045(3) 0.0149(18) -0.0008(15) 0.0018(15) 0.0017(17)
C3B 0.024(3) 0.035(3) 0.015(2) -0.002(2) -0.003(2) 0.000(3)
C4B 0.025(3) 0.028(3) 0.029(3) -0.001(2) 0.002(2) -0.004(2)
C5B 0.030(3) 0.039(3) 0.017(3) 0.003(2) 0.009(2) -0.001(3)
C6B 0.031(3) 0.033(3) 0.011(2) 0.000(2) 0.002(2) -0.001(3)

loop_
_atom_type_symbol
_atom_type_description
_atom_type_scat_dispersion_real
_atom_type_scat_dispersion_imag
_atom_type_scat_source
C C 0.0033 0.0016 'International Tables Vol C Tables 4.2.6.8 and 6.1.1.4'
H H 0.0000 0.0000 'International Tables Vol C Tables 4.2.6.8 and 6.1.1.4'
N N 0.0061 0.0033 'International Tables Vol C Tables 4.2.6.8 and 6.1.1.4'
O O 0.0106 0.0060 'International Tables Vol C Tables 4.2.6.8 and 6.1.1.4'
I I -0.4742 1.8119 'International Tables Vol C Tables 4.2.6.8 and 6.1.1.4'

loop_
_geom_angle_atom_site_label_1
_geom_angle_atom_site_label_2
_geom_angle_atom_site_label_3
_geom_angle
_geom_angle_site_symmetry_1
_geom_angle_site_symmetry_3
_geom_angle_publ_flag
I2 I1 I2 180.0 5_666 . ?
C6A N1A C2A 123.6(5) . . ?
C6A N1A H1A 118.2 . . ?
C2A N1A H1A 118.2 . . ?
O2A C2A N1A 118.1(5) . . ?
O2A C2A C3A 125.9(5) . . ?
N1A C2A C3A 116.0(5) . . ?
C2A O2A H2A 109.5 . . ?
C4A C3A C2A 120.2(5) . . ?
C4A C3A H3A 119.9 . . ?
C2A C3A H3A 119.9 . . ?
C3A C4A C5A 121.0(5) . . ?
C3A C4A H4A 119.5 . . ?
C5A C4A H4A 119.5 . . ?
C6A C5A C4A 118.0(6) . . ?
C6A C5A H5A 121.0 . . ?
C4A C5A H5A 121.0 . . ?
N1A C6A C5A 121.1(5) . . ?
N1A C6A H6A 119.5 . . ?
C5A C6A H6A 119.5 . . ?
C2B N1B C6B 122.5(5) . . ?
C2B N1B H1B 118.8 . . ?
C6B N1B H1B 118.8 . . ?
O2B C2B N1B 117.3(5) . . ?
O2B C2B C3B 126.0(5) . . ?
N1B C2B C3B 116.6(5) . . ?
C4B C3B C2B 121.0(5) . . ?
C4B C3B H3B 119.5 . . ?
C2B C3B H3B 119.5 . . ?
C3B C4B C5B 120.4(5) . . ?
C3B C4B H4B 119.8 . . ?
C5B C4B H4B 119.8 . . ?
C6B C5B C4B 118.4(5) . . ?
C6B C5B H5B 120.8 . . ?
C4B C5B H5B 120.8 . . ?
C5B C6B N1B 121.0(5) . . ?
C5B C6B H6B 119.5 . . ?
N1B C6B H6B 119.5 . . ?

loop_
_geom_bond_atom_site_label_1
_geom_bond_atom_site_label_2
_geom_bond_distance
_geom_bond_site_symmetry_2
_geom_bond_publ_flag
I1 I2 2.9132(5) 5_666 ?
I1 I2 2.9132(5) . ?
N1A C6A 1.341(7) . ?
N1A C2A 1.365(6) . ?
N1A H1A 0.8800 . ?
C2A O2A 1.278(6) . ?
C2A C3A 1.419(7) . ?
O2A H2A 0.8400 . ?
C3A C4A 1.361(8) . ?
C3A H3A 0.9500 . ?
C4A C5A 1.397(8) . ?
C4A H4A 0.9500 . ?
C5A C6A 1.352(8) . ?
C5A H5A 0.9500 . ?
C6A H6A 0.9500 . ?
N1B C2B 1.369(7) . ?
N1B C6B 1.371(7) . ?
N1B H1B 0.8800 . ?
C2B O2B 1.282(6) . ?
C2B C3B 1.408(8) . ?
C3B C4B 1.361(8) . ?
C3B H3B 0.9500 . ?
C4B C5B 1.408(8) . ?
C4B H4B 0.9500 . ?
C5B C6B 1.347(8) . ?
C5B H5B 0.9500 . ?
C6B H6B 0.9500 . ?

loop_
_geom_hbond_atom_site_label_D
_geom_hbond_atom_site_label_H
_geom_hbond_atom_site_label_A
_geom_hbond_distance_DH
_geom_hbond_distance_HA
_geom_hbond_distance_DA
_geom_hbond_angle_DHA
_geom_hbond_site_symmetry_A
N1A H1A O2B 0.88 1.90 2.772(5) 170.6 .
O2A H2A O2A 0.84 1.62 2.449(7) 168.4 2_656
C3A H3A I2 0.95 3.22 4.026(6) 143.7 2_656
C4A H4A I2 0.95 3.18 3.880(6) 131.6 8_566
C6A H6A I2 0.95 3.09 3.874(6) 140.7 7_666
N1B H1B O2B 0.88 1.90 2.778(6) 172.2 2_655
C3B H3B I1 0.95 3.25 4.041(5) 142.0 3
C4B H4B I1 0.95 3.45 4.095(6) 127.6 4_655
C5B H5B I1 0.95 3.47 4.105(6) 126.1 4_655
C6B H6B O2A 0.95 2.52 3.430(6) 160.0 2_655
